data_7108469
loop_
_publ_author_name
'Fei-Yan Yi'
'Jian Zhang'
'Hai-Xia Zhang'
'Zhong-Ming Sun'

_publ_section_title
;
 Chiral transformations of achiral porous metal-organic frameworks via a
 stepwise approach
;
_journal_name_full Chem.Commun.
_journal_page_first 10419
_journal_paper_doi 10.1039/c2cc35399g
_journal_volume 48
_journal_year 2012
_chemical_formula_sum 'C76 H52 Co3 N8 O24'
_chemical_formula_weight 1638.05
_chemical_name_systematic
;
?
;
_space_group_IT_number 5
_symmetry_cell_setting monoclinic
_symmetry_space_group_name_Hall 'C 2y'
_symmetry_space_group_name_H-M 'C 1 2 1'
_atom_sites_solution_hydrogens geom
_atom_sites_solution_primary direct
_atom_sites_solution_secondary difmap
_audit_creation_method SHELXL-97
_cell_angle_alpha 90.00
_cell_angle_beta 102.490(5)
_cell_angle_gamma 90.00
_cell_formula_units_Z 2
_cell_length_a 16.965(7)
_cell_length_b 28.706(11)
_cell_length_c 14.825(10)
_cell_measurement_temperature 273(2)
_cell_volume 7049(6)
_computing_structure_refinement 'SHELXL-97 (Sheldrick, 1997)'
_computing_structure_solution 'SHELXS-97 (Sheldrick, 1990)'
_diffrn_ambient_temperature 273(2)
_diffrn_measured_fraction_theta_full 0.995
_diffrn_measured_fraction_theta_max 0.995
_diffrn_radiation_monochromator graphite
_diffrn_radiation_source 'fine-focus sealed tube'
_diffrn_radiation_type MoK\a
_diffrn_radiation_wavelength 0.71073
_diffrn_reflns_av_R_equivalents 0.0551
_diffrn_reflns_av_sigmaI/netI 0.1077
_diffrn_reflns_limit_h_max 20
_diffrn_reflns_limit_h_min -18
_diffrn_reflns_limit_k_max 35
_diffrn_reflns_limit_k_min -29
_diffrn_reflns_limit_l_max 13
_diffrn_reflns_limit_l_min -18
_diffrn_reflns_number 19428
_diffrn_reflns_theta_full 26.00
_diffrn_reflns_theta_max 26.00
_diffrn_reflns_theta_min 1.42
_exptl_absorpt_coefficient_mu 0.394
_exptl_absorpt_correction_T_max 0.7448
_exptl_absorpt_correction_T_min 0.6182
_exptl_absorpt_correction_type multi-scan
_exptl_absorpt_process_details sadabs
_exptl_crystal_colour red
_exptl_crystal_density_diffrn 0.772
_exptl_crystal_density_method 'not measured'
_exptl_crystal_description brick
_exptl_crystal_F_000 1674
_exptl_crystal_size_max 0.16
_exptl_crystal_size_mid 0.14
_exptl_crystal_size_min 0.10
_refine_diff_density_max 0.651
_refine_diff_density_min -0.539
_refine_diff_density_rms 0.167
_refine_ls_abs_structure_details 'Flack H D (1983), Acta Cryst. A39, 876-881'
_refine_ls_abs_structure_Flack 0.00(3)
_refine_ls_extinction_coef 0.0130(9)
_refine_ls_extinction_expression Fc^*^=kFc[1+0.001xFc^2^\l^3^/sin(2\q)]^-1/4^
_refine_ls_extinction_method SHELXL
_refine_ls_goodness_of_fit_ref 1.057
_refine_ls_hydrogen_treatment mixed
_refine_ls_matrix_type full
_refine_ls_number_parameters 467
_refine_ls_number_reflns 10917
_refine_ls_number_restraints 1
_refine_ls_restrained_S_all 1.056
_refine_ls_R_factor_all 0.1237
_refine_ls_R_factor_gt 0.0789
_refine_ls_shift/su_max 0.042
_refine_ls_shift/su_mean 0.001
_refine_ls_structure_factor_coef Fsqd
_refine_ls_weighting_details 'calc w=1/[\s^2^(Fo^2^)+(0.1332P)^2^+0.0000P] where P=(Fo^2^+2Fc^2^)/3'
_refine_ls_weighting_scheme calc
_refine_ls_wR_factor_gt 0.2062
_refine_ls_wR_factor_ref 0.2351
_reflns_number_gt 7099
_reflns_number_total 10917
_reflns_threshold_expression >2sigma(I)
_cod_data_source_file c2cc35399g.txt
_cod_data_source_block 5
_cod_original_sg_symbol_H-M C2
_cod_database_code 7108469

loop_
_symmetry_equiv_pos_as_xyz
'x, y, z'
'-x, y, -z'
'x+1/2, y+1/2, z'
'-x+1/2, y+1/2, -z'

loop_
_atom_site_label
_atom_site_type_symbol
_atom_site_fract_x
_atom_site_fract_y
_atom_site_fract_z
_atom_site_U_iso_or_equiv
_atom_site_adp_type
_atom_site_occupancy
_atom_site_symmetry_multiplicity
_atom_site_calc_flag
_atom_site_refinement_flags
Co1 Co 0.5000 0.30203(4) 0.0000 0.0414(3) Uani 1 2 d S
Co2 Co 0.39408(4) 0.40497(3) -0.00939(6) 0.0402(3) Uani 1 1 d .
O1 O 0.6531(4) 0.7555(2) 0.5269(4) 0.093(2) Uani 1 1 d .
O2 O 0.5000 0.6886(3) 0.5000 0.090(3) Uani 1 2 d S
O3 O 0.5403(4) 0.6435(2) 0.3038(4) 0.0874(18) Uani 1 1 d .
O4 O 0.6923(5) 0.7186(2) 0.3185(6) 0.112(3) Uani 1 1 d .
O5 O 0.8909(3) 0.79612(19) 0.9068(4) 0.0760(16) Uani 1 1 d .
O6 O 0.8334(3) 0.86527(17) 0.8795(4) 0.0601(14) Uani 1 1 d .
O7 O 0.8539(3) 0.86043(18) 0.0841(4) 0.0609(13) Uani 1 1 d .
O8 O 0.9397(3) 0.8009(2) 0.1069(4) 0.0775(16) Uani 1 1 d .
O11 O 0.5000 0.3722(2) 0.0000 0.059(2) Uani 1 2 d S
O9 O 0.4466(3) 0.4534(2) 0.0958(4) 0.0725(16) Uani 1 1 d .
O10 O 0.5779(3) 0.4537(2) 0.1028(4) 0.0724(17) Uani 1 1 d .
N3 N 0.5000 0.2280(3) 0.0000 0.062(2) Uani 1 2 d S
N1 N 0.4309(3) 0.0585(2) 0.0033(6) 0.073(2) Uani 1 1 d .
N2 N 0.5000 -0.0127(3) 0.0000 0.071(3) Uani 1 2 d S
N4 N 0.2173(3) -0.05930(18) 0.0151(4) 0.0505(15) Uani 1 1 d .
C1 C 0.5995(4) 0.7020(2) 0.4098(5) 0.0530(17) Uani 1 1 d .
C3 C 0.6168(5) 0.7332(3) 0.3338(6) 0.069(2) Uani 1 1 d .
H3A H 0.5751 0.7297 0.2780 0.083 Uiso 1 1 calc R
H3B H 0.6190 0.7655 0.3529 0.083 Uiso 1 1 calc R
C2 C 0.6597(6) 0.7091(3) 0.4980(6) 0.075(2) Uani 1 1 d .
H2A H 0.6492 0.6877 0.5447 0.090 Uiso 1 1 calc R
H2B H 0.7138 0.7034 0.4889 0.090 Uiso 1 1 calc R
C5 C 0.5164(5) 0.7144(3) 0.4254(5) 0.062(2) Uani 1 1 d .
H5A H 0.5142 0.7474 0.4384 0.075 Uiso 1 1 calc R
H5B H 0.4759 0.7077 0.3700 0.075 Uiso 1 1 calc R
C4 C 0.6037(5) 0.6513(3) 0.3843(5) 0.063(2) Uani 1 1 d .
H4A H 0.6559 0.6443 0.3708 0.075 Uiso 1 1 calc R
H4B H 0.5960 0.6316 0.4348 0.075 Uiso 1 1 calc R
C6 C 0.7000(6) 0.7693(3) 0.6115(6) 0.081(3) Uani 1 1 d .
C11 C 0.7597(7) 0.7433(3) 0.6626(7) 0.108(4) Uani 1 1 d .
H11A H 0.7718 0.7141 0.6419 0.129 Uiso 1 1 calc R
C20 C 0.5383(5) 0.5993(3) 0.2638(6) 0.073(2) Uani 1 1 d .
C21 C 0.6010(7) 0.5740(5) 0.2624(14) 0.184(9) Uani 1 1 d .
H21A H 0.6513 0.5830 0.2965 0.221 Uiso 1 1 calc R
C25 C 0.4669(6) 0.5822(4) 0.2250(10) 0.126(5) Uani 1 1 d .
H25A H 0.4209 0.5993 0.2277 0.151 Uiso 1 1 calc R
C13 C 0.7325(6) 0.7465(3) 0.2683(7) 0.086(3) Uani 1 1 d .
C14 C 0.7058(5) 0.7877(3) 0.2250(7) 0.081(3) Uani 1 1 d .
H14A H 0.6549 0.7989 0.2275 0.097 Uiso 1 1 calc R
C15 C 0.7522(5) 0.8119(3) 0.1794(6) 0.070(2) Uani 1 1 d .
H15A H 0.7348 0.8408 0.1543 0.084 Uiso 1 1 calc R
C16 C 0.8251(4) 0.7946(3) 0.1691(5) 0.0598(19) Uani 1 1 d .
C17 C 0.8507(6) 0.7539(3) 0.2081(8) 0.096(3) Uani 1 1 d .
H17A H 0.8995 0.7419 0.1997 0.115 Uiso 1 1 calc R
C18 C 0.8074(8) 0.7290(4) 0.2603(10) 0.136(6) Uani 1 1 d .
H18A H 0.8274 0.7013 0.2893 0.164 Uiso 1 1 calc R
C27 C 0.4314(4) 0.2031(2) 0.0011(7) 0.075(3) Uani 1 1 d .
H27A H 0.3838 0.2192 0.0014 0.090 Uiso 1 1 calc R
C28 C 0.4307(4) 0.1559(2) 0.0018(7) 0.080(3) Uani 1 1 d .
H28A H 0.3831 0.1402 0.0037 0.096 Uiso 1 1 d R
C29 C 0.5000 0.1309(3) 0.0000 0.063(3) Uani 1 2 d S
C30 C 0.5000 0.0803(4) 0.0000 0.068(3) Uani 1 2 d S
C31 C 0.4341(4) 0.0118(2) 0.0037(6) 0.066(2) Uani 1 1 d .
C12 C 0.8431(4) 0.8237(3) 0.8608(6) 0.0573(19) Uani 1 1 d .
C9 C 0.7911(4) 0.8042(3) 0.7737(5) 0.0613(18) Uani 1 1 d .
C8 C 0.7311(6) 0.8301(3) 0.7187(6) 0.092(3) Uani 1 1 d .
H8A H 0.7211 0.8601 0.7373 0.111 Uiso 1 1 calc R
C7 C 0.6863(6) 0.8134(3) 0.6381(7) 0.096(3) Uani 1 1 d .
H7A H 0.6468 0.8318 0.6016 0.115 Uiso 1 1 calc R
C10 C 0.8025(7) 0.7604(3) 0.7455(7) 0.095(3) Uani 1 1 d .
H10A H 0.8403 0.7414 0.7831 0.114 Uiso 1 1 calc R
C34 C 0.2196(4) -0.0123(3) 0.0117(7) 0.074(3) Uani 1 1 d .
H34A H 0.1726 0.0044 0.0113 0.089 Uiso 1 1 calc R
C33 C 0.2897(4) 0.0115(3) 0.0089(7) 0.073(2) Uani 1 1 d .
H33A H 0.2898 0.0439 0.0077 0.088 Uiso 1 1 calc R
C32 C 0.3594(4) -0.0127(2) 0.0078(6) 0.066(2) Uani 1 1 d .
C36 C 0.3571(4) -0.0609(2) 0.0127(7) 0.071(2) Uani 1 1 d .
H36A H 0.4034 -0.0784 0.0137 0.085 Uiso 1 1 calc R
C35 C 0.2867(4) -0.0821(2) 0.0163(6) 0.062(2) Uani 1 1 d .
H35A H 0.2863 -0.1145 0.0197 0.075 Uiso 1 1 calc R
C26 C 0.5154(4) 0.4700(3) 0.1192(5) 0.0541(18) Uani 1 1 d .
C19 C 0.8770(4) 0.8206(2) 0.1163(6) 0.0556(18) Uani 1 1 d .
C23 C 0.5223(4) 0.5155(3) 0.1707(5) 0.0561(18) Uani 1 1 d .
C24 C 0.4588(6) 0.5407(4) 0.1816(10) 0.122(5) Uani 1 1 d .
H24A H 0.4072 0.5292 0.1584 0.147 Uiso 1 1 calc R
C22 C 0.5934(6) 0.5325(5) 0.2091(12) 0.162(7) Uani 1 1 d .
H22A H 0.6397 0.5170 0.2013 0.195 Uiso 1 1 calc R
O2W O 0.657(3) 0.7476(18) 0.895(3) 0.51(2) Uiso 1 1 d .
C38 C 0.652(3) 0.6468(18) 1.042(3) 0.39(2) Uiso 1 1 d .
N5 N 0.702(3) 0.699(2) 0.961(3) 0.46(3) Uiso 1 1 d .
C37 C 0.700(4) 0.631(3) 0.928(4) 0.48(3) Uiso 1 1 d .

loop_
_atom_site_aniso_label
_atom_site_aniso_U_11
_atom_site_aniso_U_22
_atom_site_aniso_U_33
_atom_site_aniso_U_23
_atom_site_aniso_U_13
_atom_site_aniso_U_12
Co1 0.0269(6) 0.0248(6) 0.0750(9) 0.000 0.0164(5) 0.000
Co2 0.0256(3) 0.0267(4) 0.0699(6) -0.0019(4) 0.0137(3) 0.0012(3)
O1 0.124(6) 0.052(3) 0.088(4) -0.025(3) -0.011(4) 0.002(4)
O2 0.143(8) 0.055(5) 0.104(6) 0.000 0.097(6) 0.000
O3 0.096(4) 0.064(4) 0.100(4) -0.045(3) 0.017(3) -0.006(3)
O4 0.119(6) 0.080(5) 0.174(7) 0.035(5) 0.110(5) 0.010(4)
O5 0.061(3) 0.041(3) 0.110(4) -0.013(3) -0.016(3) -0.001(3)
O6 0.049(3) 0.044(3) 0.080(4) -0.020(2) -0.003(2) 0.007(2)
O7 0.048(3) 0.054(3) 0.089(4) 0.011(3) 0.036(3) 0.006(2)
O8 0.072(3) 0.055(3) 0.121(5) 0.026(3) 0.056(3) 0.020(3)
O11 0.029(3) 0.022(3) 0.133(7) 0.000 0.029(4) 0.000
O9 0.042(3) 0.064(4) 0.117(4) -0.039(3) 0.029(3) -0.010(3)
O10 0.038(3) 0.062(3) 0.116(4) -0.042(3) 0.014(3) 0.001(2)
N3 0.031(4) 0.029(4) 0.131(8) 0.000 0.031(4) 0.000
N1 0.030(3) 0.030(3) 0.168(7) -0.002(4) 0.040(3) -0.006(2)
N2 0.029(4) 0.030(4) 0.159(9) 0.000 0.034(5) 0.000
N4 0.029(3) 0.025(3) 0.101(5) 0.005(3) 0.020(3) -0.002(2)
C1 0.068(4) 0.045(4) 0.055(4) -0.014(3) 0.031(3) -0.019(3)
C3 0.083(5) 0.060(5) 0.079(5) -0.003(4) 0.051(4) -0.010(4)
C2 0.093(6) 0.053(5) 0.075(6) -0.016(4) 0.012(4) -0.008(4)
C5 0.085(5) 0.055(4) 0.058(5) -0.003(4) 0.040(4) -0.013(4)
C4 0.081(5) 0.054(4) 0.060(5) -0.021(4) 0.030(4) -0.020(4)
C6 0.096(6) 0.046(5) 0.086(6) -0.027(4) -0.016(5) -0.004(5)
C11 0.129(9) 0.058(6) 0.113(8) -0.045(6) -0.026(7) 0.020(6)
C20 0.071(5) 0.066(5) 0.085(6) -0.041(5) 0.022(4) -0.009(4)
C21 0.065(6) 0.131(12) 0.34(2) -0.159(15) 0.007(10) -0.003(7)
C25 0.065(6) 0.090(8) 0.212(13) -0.091(9) 0.006(7) 0.009(6)
C13 0.093(7) 0.065(6) 0.122(8) 0.019(5) 0.071(6) -0.005(5)
C14 0.065(5) 0.075(6) 0.116(7) 0.023(5) 0.052(5) 0.006(4)
C15 0.074(5) 0.061(5) 0.088(6) 0.018(4) 0.046(4) 0.006(4)
C16 0.057(4) 0.057(5) 0.075(5) 0.014(4) 0.034(4) 0.004(4)
C17 0.082(6) 0.072(6) 0.157(9) 0.042(6) 0.081(6) 0.017(5)
C18 0.144(10) 0.111(9) 0.200(13) 0.080(9) 0.137(10) 0.053(8)
C27 0.042(4) 0.023(4) 0.168(8) -0.001(4) 0.037(4) 0.000(3)
C28 0.029(3) 0.032(4) 0.184(9) 0.000(5) 0.035(4) -0.003(3)
C29 0.021(4) 0.033(5) 0.140(10) 0.000 0.028(5) 0.000
C30 0.033(4) 0.032(5) 0.141(10) 0.000 0.021(5) 0.000
C31 0.035(3) 0.024(3) 0.143(7) 0.005(4) 0.029(4) 0.003(3)
C12 0.041(3) 0.042(4) 0.083(5) -0.005(4) 0.002(3) 0.002(3)
C9 0.058(4) 0.047(4) 0.074(5) -0.014(4) 0.004(4) -0.007(4)
C8 0.094(7) 0.063(6) 0.097(7) -0.044(5) -0.029(5) 0.024(5)
C7 0.094(7) 0.070(6) 0.099(7) -0.026(5) -0.031(5) 0.025(5)
C10 0.101(7) 0.055(6) 0.114(8) -0.007(5) -0.011(6) 0.008(5)
C34 0.027(3) 0.037(4) 0.161(8) -0.002(4) 0.027(4) -0.001(3)
C33 0.038(3) 0.026(3) 0.160(8) -0.001(4) 0.031(4) -0.004(3)
C32 0.032(3) 0.031(4) 0.138(7) 0.000(4) 0.025(4) 0.004(3)
C36 0.032(4) 0.036(4) 0.149(8) 0.004(4) 0.029(4) 0.001(3)
C35 0.035(3) 0.034(4) 0.123(6) 0.003(4) 0.029(4) -0.004(3)
C26 0.039(4) 0.050(4) 0.075(5) -0.014(4) 0.015(3) -0.007(3)
C19 0.049(4) 0.040(4) 0.087(5) 0.007(4) 0.034(4) -0.001(3)
C23 0.053(4) 0.048(4) 0.067(5) -0.021(3) 0.013(3) -0.003(3)
C24 0.058(5) 0.108(9) 0.198(12) -0.096(9) 0.023(6) -0.008(6)
C22 0.060(6) 0.151(12) 0.270(17) -0.158(13) 0.025(8) -0.023(7)

loop_
_atom_type_symbol
_atom_type_description
_atom_type_scat_dispersion_real
_atom_type_scat_dispersion_imag
_atom_type_scat_source
C C 0.0033 0.0016 'International Tables Vol C Tables 4.2.6.8 and 6.1.1.4'
H H 0.0000 0.0000 'International Tables Vol C Tables 4.2.6.8 and 6.1.1.4'
N N 0.0061 0.0033 'International Tables Vol C Tables 4.2.6.8 and 6.1.1.4'
O O 0.0106 0.0060 'International Tables Vol C Tables 4.2.6.8 and 6.1.1.4'
Co Co 0.3494 0.9721 'International Tables Vol C Tables 4.2.6.8 and 6.1.1.4'

loop_
_geom_angle_atom_site_label_1
_geom_angle_atom_site_label_2
_geom_angle_atom_site_label_3
_geom_angle
_geom_angle_site_symmetry_1
_geom_angle_site_symmetry_3
O11 Co1 O5 94.71(15) . 4_646
O11 Co1 O5 94.71(15) . 3_444
O5 Co1 O5 170.6(3) 4_646 3_444
O11 Co1 O8 90.88(17) . 3_445
O5 Co1 O8 90.4(3) 4_646 3_445
O5 Co1 O8 89.5(3) 3_444 3_445
O11 Co1 O8 90.88(17) . 4_645
O5 Co1 O8 89.5(3) 4_646 4_645
O5 Co1 O8 90.4(3) 3_444 4_645
O8 Co1 O8 178.2(3) 3_445 4_645
O11 Co1 N3 180.0 . .
O5 Co1 N3 85.29(15) 4_646 .
O5 Co1 N3 85.29(15) 3_444 .
O8 Co1 N3 89.12(17) 3_445 .
O8 Co1 N3 89.12(17) 4_645 .
O11 Co2 O6 94.60(17) . 3_444
O11 Co2 O10 91.80(18) . 2_655
O6 Co2 O10 89.2(2) 3_444 2_655
O11 Co2 O7 94.70(18) . 3_445
O6 Co2 O7 90.8(2) 3_444 3_445
O10 Co2 O7 173.5(2) 2_655 3_445
O11 Co2 N4 178.20(19) . 4
O6 Co2 N4 87.1(2) 3_444 4
O10 Co2 N4 88.8(2) 2_655 4
O7 Co2 N4 84.7(2) 3_445 4
O11 Co2 O9 91.65(18) . .
O6 Co2 O9 172.2(2) 3_444 .
O10 Co2 O9 86.0(3) 2_655 .
O7 Co2 O9 93.3(2) 3_445 .
N4 Co2 O9 86.7(2) 4 .
C6 O1 C2 118.3(7) . .
C5 O2 C5 116.6(9) 2_656 .
C20 O3 C4 116.0(7) . .
C13 O4 C3 119.3(7) . .
C12 O5 Co1 135.0(5) . 3_556
C12 O6 Co2 129.4(5) . 3_556
C19 O7 Co2 132.7(4) . 3
C19 O8 Co1 131.2(5) . 3
Co2 O11 Co2 124.0(3) 2_655 .
Co2 O11 Co1 117.99(15) 2_655 .
Co2 O11 Co1 117.99(15) . .
C26 O9 Co2 132.4(5) . .
C26 O10 Co2 135.5(5) . 2_655
C27 N3 C27 117.1(8) 2_655 .
C27 N3 Co1 121.4(4) 2_655 .
C27 N3 Co1 121.4(4) . .
C30 N1 C31 115.5(6) . .
C31 N2 C31 116.3(8) 2_655 .
C35 N4 C34 117.1(5) . .
C35 N4 Co2 122.1(4) . 4_545
C34 N4 Co2 120.6(4) . 4_545
C2 C1 C4 107.0(7) . .
C2 C1 C3 111.5(7) . .
C4 C1 C3 110.8(6) . .
C2 C1 C5 108.4(6) . .
C4 C1 C5 111.0(6) . .
C3 C1 C5 108.1(7) . .
O4 C3 C1 105.8(7) . .
O1 C2 C1 108.2(7) . .
O2 C5 C1 110.1(6) . .
O3 C4 C1 106.9(7) . .
C11 C6 C7 120.4(8) . .
C11 C6 O1 124.3(8) . .
C7 C6 O1 115.2(8) . .
C6 C11 C10 119.4(8) . .
C21 C20 C25 117.8(9) . .
C21 C20 O3 124.9(9) . .
C25 C20 O3 117.3(8) . .
C20 C21 C22 120.3(10) . .
C20 C25 C24 121.8(9) . .
O4 C13 C14 127.1(8) . .
O4 C13 C18 113.8(9) . .
C14 C13 C18 119.0(8) . .
C15 C14 C13 120.9(8) . .
C14 C15 C16 120.7(8) . .
C17 C16 C15 119.0(7) . .
C17 C16 C19 119.4(7) . .
C15 C16 C19 121.6(7) . .
C16 C17 C18 122.4(9) . .
C17 C18 C13 117.8(10) . .
C28 C27 N3 122.1(7) . .
C27 C28 C29 120.6(7) . .
C28 C29 C28 117.5(9) 2_655 .
C28 C29 C30 121.3(4) 2_655 .
C28 C29 C30 121.3(4) . .
N1 C30 N1 124.4(9) 2_655 .
N1 C30 C29 117.8(5) 2_655 .
N1 C30 C29 117.8(5) . .
N2 C31 N1 124.1(6) . .
N2 C31 C32 119.4(6) . .
N1 C31 C32 116.5(6) . .
O5 C12 O6 126.8(7) . .
O5 C12 C9 115.4(7) . .
O6 C12 C9 117.8(7) . .
C10 C9 C8 117.2(7) . .
C10 C9 C12 121.0(8) . .
C8 C9 C12 121.8(7) . .
C7 C8 C9 122.1(8) . .
C8 C7 C6 119.1(8) . .
C9 C10 C11 121.7(9) . .
N4 C34 C33 121.8(6) . .
C32 C33 C34 119.9(7) . .
C33 C32 C36 118.0(6) . .
C33 C32 C31 120.9(6) . .
C36 C32 C31 121.1(6) . .
C35 C36 C32 119.2(6) . .
N4 C35 C36 123.9(6) . .
O10 C26 O9 126.8(7) . .
O10 C26 C23 117.0(6) . .
O9 C26 C23 116.2(6) . .
O8 C19 O7 124.9(6) . .
O8 C19 C16 116.6(6) . .
O7 C19 C16 118.5(6) . .
C22 C23 C24 115.9(8) . .
C22 C23 C26 120.4(8) . .
C24 C23 C26 123.7(7) . .
C23 C24 C25 122.3(9) . .
C23 C22 C21 121.1(10) . .

loop_
_geom_bond_atom_site_label_1
_geom_bond_atom_site_label_2
_geom_bond_distance
_geom_bond_site_symmetry_2
Co1 O11 2.013(6) .
Co1 O5 2.064(5) 4_646
Co1 O5 2.064(5) 3_444
Co1 O8 2.065(5) 3_445
Co1 O8 2.065(5) 4_645
Co1 N3 2.125(8) .
Co2 O11 2.007(3) .
Co2 O6 2.083(5) 3_444
Co2 O10 2.094(5) 2_655
Co2 O7 2.104(5) 3_445
Co2 N4 2.136(5) 4
Co2 O9 2.136(5) .
O1 C6 1.389(10) .
O1 C2 1.411(10) .
O2 C5 1.408(9) 2_656
O2 C5 1.408(9) .
O3 C20 1.399(9) .
O3 C4 1.441(10) .
O4 C13 1.372(10) .
O4 C3 1.411(10) .
O5 C12 1.229(8) .
O5 Co1 2.064(5) 3_556
O6 C12 1.243(8) .
O6 Co2 2.083(5) 3_556
O7 C19 1.268(8) .
O7 Co2 2.104(5) 3
O8 C19 1.238(8) .
O8 Co1 2.065(5) 3
O11 Co2 2.007(3) 2_655
O9 C26 1.237(8) .
O10 C26 1.231(8) .
O10 Co2 2.094(5) 2_655
N3 C27 1.367(8) 2_655
N3 C27 1.367(8) .
N1 C30 1.338(7) .
N1 C31 1.343(9) .
N2 C31 1.332(8) 2_655
N2 C31 1.332(8) .
N4 C35 1.344(8) .
N4 C34 1.350(9) .
N4 Co2 2.136(5) 4_545
C1 C2 1.489(11) .
C1 C4 1.508(10) .
C1 C3 1.515(10) .
C1 C5 1.520(10) .
C6 C11 1.351(13) .
C6 C7 1.362(12) .
C11 C10 1.376(13) .
C20 C21 1.291(14) .
C20 C25 1.317(13) .
C21 C22 1.420(14) .
C25 C24 1.345(13) .
C13 C14 1.375(12) .
C13 C18 1.396(14) .
C14 C15 1.338(11) .
C15 C16 1.373(10) .
C16 C17 1.335(11) .
C16 C19 1.497(9) .
C17 C18 1.377(12) .
C27 C28 1.357(10) .
C28 C29 1.383(8) .
C29 C28 1.383(8) 2_655
C29 C30 1.453(14) .
C30 N1 1.338(7) 2_655
C31 C32 1.461(9) .
C12 C9 1.507(10) .
C9 C10 1.351(12) .
C9 C8 1.376(11) .
C8 C7 1.357(11) .
C34 C33 1.382(9) .
C33 C32 1.375(9) .
C32 C36 1.386(10) .
C36 C35 1.353(9) .
C26 C23 1.506(10) .
C23 C22 1.311(12) .
C23 C24 1.336(12) .
O2W N5 1.78(6) .
